data_4102067
loop_
_publ_author_name
'Phoebe K. Allan'
'Bo Xiao'
'Simon J. Teat'
'Jason W. Knight'
'Russell E. Morris'

_publ_section_title
;
 In Situ Single-Crystal Diffraction Studies of the Structural Transition
 of Metal-Organic Framework Copper 5-Sulfoisophthalate, Cu-SIP-3
;
_journal_name_full 'Journal of the American Chemical Society'
_journal_page_first 3605
_journal_page_last 3611
_journal_paper_doi 10.1021/ja910600b
_journal_volume 132
_journal_year 2010
_chemical_formula_sum 'C8 H4 Cu2 O11 S'
_chemical_formula_weight 434.27
_chemical_name_systematic
;
 ?
;
_space_group_IT_number 14
_symmetry_cell_setting monoclinic
_symmetry_space_group_name_Hall '-P 2yn'
_symmetry_space_group_name_H-M 'P 1 21/n 1'
_atom_sites_solution_hydrogens geom
_atom_sites_solution_primary direct
_atom_sites_solution_secondary difmap
_audit_creation_method SHELXL-97
_audit_update_record
;
2009-11-02 # Formatted by publCIF
;
_cell_angle_alpha 90.00
_cell_angle_beta 94.502(6)
_cell_angle_gamma 90.00
_cell_formula_units_Z 4
_cell_length_a 7.355(4)
_cell_length_b 18.215(9)
_cell_length_c 10.152(5)
_cell_measurement_reflns_used 13672
_cell_measurement_temperature 225(2)
_cell_measurement_theta_max 33.7
_cell_measurement_theta_min 3.6
_cell_volume 1355.9(12)
_computing_cell_refinement 'SAINT (Bruker, 2006)'
_computing_data_collection 'APEXII (Bruker, 2006)'
_computing_data_reduction 'SAINT (Bruker, 2006)'
_computing_molecular_graphics 'Diamond 2.1a (Brandenberg, 1999)'
_computing_publication_material 'SHELX97 (Sheldrick, 2008)'
_computing_structure_refinement 'SHELXL-97 (Sheldrick, 1997)'
_computing_structure_solution 'SIR97 (Altomare <i> et. al. </i>, 1999)'
_diffrn_ambient_temperature 225(2)
_diffrn_detector_area_resol_mean -
_diffrn_measured_fraction_theta_full 0.981
_diffrn_measured_fraction_theta_max 0.981
_diffrn_measurement_device_type 'Bruker AXS APEXII'
_diffrn_measurement_method /w
_diffrn_radiation_monochromator 'Si(111) Crystal'
_diffrn_radiation_source '11.3.1 ALS, LBNL. CA'
_diffrn_radiation_type synchrotron
_diffrn_radiation_wavelength 0.77490
_diffrn_reflns_av_R_equivalents 0.0476
_diffrn_reflns_av_sigmaI/netI 0.0486
_diffrn_reflns_limit_h_max 10
_diffrn_reflns_limit_h_min -10
_diffrn_reflns_limit_k_max 25
_diffrn_reflns_limit_k_min -26
_diffrn_reflns_limit_l_max 14
_diffrn_reflns_limit_l_min -14
_diffrn_reflns_number 13672
_diffrn_reflns_theta_full 33.70
_diffrn_reflns_theta_max 33.70
_diffrn_reflns_theta_min 3.60
_diffrn_standards_decay_% -
_diffrn_standards_interval_count -
_diffrn_standards_interval_time -
_diffrn_standards_number -
_exptl_absorpt_coefficient_mu 3.346
_exptl_absorpt_correction_type multi-scan
_exptl_crystal_colour blue
_exptl_crystal_density_diffrn 2.127
_exptl_crystal_density_method 'not measured'
_exptl_crystal_description 'Block, well formed'
_exptl_crystal_F_000 852
_exptl_crystal_size_max 0.1
_exptl_crystal_size_mid 0.06
_exptl_crystal_size_min 0.04
_refine_diff_density_max 0.952
_refine_diff_density_min -0.939
_refine_diff_density_rms 0.222
_refine_ls_extinction_method none
_refine_ls_goodness_of_fit_ref 1.116
_refine_ls_hydrogen_treatment constr
_refine_ls_matrix_type full
_refine_ls_number_parameters 199
_refine_ls_number_reflns 4101
_refine_ls_number_restraints 0
_refine_ls_restrained_S_all 1.116
_refine_ls_R_factor_all 0.0492
_refine_ls_R_factor_gt 0.0455
_refine_ls_shift/su_max 0.001
_refine_ls_shift/su_mean 0.000
_refine_ls_structure_factor_coef Fsqd
_refine_ls_weighting_details 'calc w=1/[\s^2^(Fo^2^)+(0.1000P)^2^+0.0000P] where P=(Fo^2^+2Fc^2^)/3'
_refine_ls_weighting_scheme calc
_refine_ls_wR_factor_gt 0.1487
_refine_ls_wR_factor_ref 0.1512
_reflns_number_gt 3578
_reflns_number_total 4101
_reflns_threshold_expression >2sigma(I)
_cod_data_source_file ja910600b_225K.cif
_cod_data_source_block test
_cod_original_cell_volume 1356.0(12)
_cod_database_code 4102067

loop_
_symmetry_equiv_pos_as_xyz
'x, y, z'
'-x+1/2, y+1/2, -z+1/2'
'-x, -y, -z'
'x-1/2, -y-1/2, z-1/2'

loop_
_atom_site_label
_atom_site_type_symbol
_atom_site_fract_x
_atom_site_fract_y
_atom_site_fract_z
_atom_site_U_iso_or_equiv
_atom_site_adp_type
_atom_site_occupancy
_atom_site_symmetry_multiplicity
_atom_site_calc_flag
_atom_site_refinement_flags
_atom_site_disorder_assembly
_atom_site_disorder_group
Cu1 Cu 0.13343(5) 0.093357(19) 0.78233(3) 0.01738(13) Uani 1 1 d . . .
Cu2 Cu -0.04923(5) 0.068478(18) 1.06565(3) 0.01539(13) Uani 1 1 d . . .
S3 S 0.11542(10) 0.43386(4) 1.30646(7) 0.01795(17) Uani 1 1 d . . .
O1 O 0.0466(3) 0.16771(11) 1.0844(2) 0.0224(4) Uani 1 1 d . . .
O2 O 0.1312(3) 0.03516(11) 0.94523(19) 0.0150(4) Uani 1 1 d . . .
O3 O 0.1610(3) 0.01109(12) 0.6649(2) 0.0256(5) Uani 1 1 d . . .
O4 O 0.1153(3) 0.18521(12) 0.8738(2) 0.0239(5) Uani 1 1 d . . .
O5 O 0.1128(4) 0.51284(15) 1.2943(3) 0.0397(7) Uani 1 1 d . . .
O6 O -0.1992(4) 0.09033(12) 1.2069(2) 0.0238(5) Uani 1 1 d . . .
O7 O -0.2222(4) 0.09414(16) 0.8811(3) 0.0358(6) Uani 1 1 d . . .
O8 O -0.0487(3) 0.40326(15) 1.3576(2) 0.0283(5) Uani 1 1 d . . .
C1 C 0.1312(4) 0.39512(15) 1.1483(3) 0.0177(5) Uani 1 1 d . . .
C2 C 0.2221(4) 0.40357(15) 0.9265(3) 0.0180(5) Uani 1 1 d . . .
C3 C 0.1896(4) 0.32843(15) 0.9111(3) 0.0193(5) Uani 1 1 d . . .
H3 H 0.2108 0.3058 0.8316 0.023 Uiso 1 1 calc R . .
C4 C 0.1259(4) 0.28681(15) 1.0131(3) 0.0179(5) Uani 1 1 d . . .
C5 C 0.0929(4) 0.20663(15) 0.9892(3) 0.0178(5) Uani 1 1 d . . .
C6 C 0.0950(4) 0.32021(15) 1.1325(3) 0.0180(5) Uani 1 1 d . . .
H6 H 0.0510 0.2931 1.2008 0.022 Uiso 1 1 calc R . .
C7 C 0.1924(4) 0.43709(15) 1.0468(3) 0.0199(6) Uani 1 1 d . . .
H7 H 0.2135 0.4871 1.0586 0.024 Uiso 1 1 calc R . .
C8 C 0.2074(4) -0.05491(16) 0.6855(3) 0.0180(5) Uani 1 1 d . . .
O9W O 0.1122(4) 0.15241(13) 0.6201(2) 0.0324(6) Uani 1 1 d . . .
O10W O 0.0385(5) 0.29967(17) 0.5834(3) 0.0539(9) Uani 1 1 d . . .
O11W O 0.2080(5) 0.1276(2) 0.3603(3) 0.0548(9) Uani 1 1 d . . .

loop_
_atom_site_aniso_label
_atom_site_aniso_U_11
_atom_site_aniso_U_22
_atom_site_aniso_U_33
_atom_site_aniso_U_23
_atom_site_aniso_U_13
_atom_site_aniso_U_12
Cu1 0.0296(2) 0.0101(2) 0.0135(2) -0.00080(11) 0.00767(14) 0.00144(12)
Cu2 0.0243(2) 0.00959(19) 0.0134(2) -0.00049(10) 0.00892(14) -0.00130(11)
S3 0.0228(3) 0.0168(3) 0.0147(3) -0.0041(2) 0.0046(2) 0.0000(2)
O1 0.0416(12) 0.0101(9) 0.0169(10) -0.0003(7) 0.0107(8) -0.0089(8)
O2 0.0192(9) 0.0119(9) 0.0149(9) 0.0003(7) 0.0078(7) -0.0002(7)
O3 0.0454(13) 0.0134(10) 0.0186(10) -0.0012(8) 0.0069(9) 0.0085(9)
O4 0.0450(13) 0.0111(9) 0.0171(10) -0.0036(7) 0.0119(9) -0.0017(9)
O5 0.072(2) 0.0169(12) 0.0322(14) -0.0089(10) 0.0170(14) -0.0009(12)
O6 0.0373(13) 0.0148(10) 0.0215(11) 0.0016(8) 0.0161(9) 0.0037(8)
O7 0.0305(13) 0.0440(16) 0.0314(14) 0.0148(11) -0.0079(10) -0.0092(11)
O8 0.0261(12) 0.0400(15) 0.0204(11) -0.0044(9) 0.0116(9) -0.0025(9)
C1 0.0275(14) 0.0127(11) 0.0138(12) -0.0023(9) 0.0078(10) 0.0001(10)
C2 0.0268(14) 0.0133(12) 0.0153(13) 0.0009(9) 0.0093(10) -0.0019(9)
C3 0.0333(15) 0.0108(12) 0.0148(12) 0.0000(9) 0.0083(10) -0.0014(10)
C4 0.0284(14) 0.0108(11) 0.0155(12) 0.0003(9) 0.0074(10) -0.0025(10)
C5 0.0268(13) 0.0123(12) 0.0154(12) 0.0002(9) 0.0075(10) -0.0008(10)
C6 0.0290(14) 0.0127(12) 0.0133(12) 0.0004(9) 0.0079(10) -0.0055(10)
C7 0.0305(15) 0.0106(12) 0.0193(13) 0.0017(9) 0.0065(11) -0.0015(10)
C8 0.0259(14) 0.0128(11) 0.0164(12) -0.0016(9) 0.0082(10) -0.0004(10)
O9W 0.0624(16) 0.0180(11) 0.0174(10) 0.0023(8) 0.0076(10) 0.0074(11)
O10W 0.080(2) 0.0292(15) 0.0498(18) 0.0149(13) -0.0141(17) -0.0139(15)
O11W 0.068(2) 0.064(2) 0.0326(16) 0.0054(15) 0.0099(15) 0.0133(18)

loop_
_atom_type_symbol
_atom_type_description
_atom_type_scat_dispersion_real
_atom_type_scat_dispersion_imag
_atom_type_scat_source
C C 0.0033 0.0016 'International Tables Vol C Tables 4.2.6.8 and 6.1.1.4'
H H 0.0000 0.0000 'International Tables Vol C Tables 4.2.6.8 and 6.1.1.4'
O O 0.0106 0.0060 'International Tables Vol C Tables 4.2.6.8 and 6.1.1.4'
S S 0.1246 0.1234 'International Tables Vol C Tables 4.2.6.8 and 6.1.1.4'
Cu Cu 0.3201 1.2651 'International Tables Vol C Tables 4.2.6.8 and 6.1.1.4'

loop_
_geom_angle_atom_site_label_1
_geom_angle_atom_site_label_2
_geom_angle_atom_site_label_3
_geom_angle
_geom_angle_site_symmetry_1
_geom_angle_site_symmetry_3
_geom_angle_publ_flag
O4 Cu1 O3 170.27(10) . . ?
O4 Cu1 O9W 85.68(10) . . ?
O3 Cu1 O9W 85.00(10) . . ?
O4 Cu1 O2 93.28(9) . . ?
O3 Cu1 O2 96.25(10) . . ?
O9W Cu1 O2 174.91(10) . . ?
O4 Cu1 O8 85.81(10) . 4_665 ?
O3 Cu1 O8 93.98(10) . 4_665 ?
O9W Cu1 O8 105.32(11) . 4_665 ?
O2 Cu1 O8 79.55(8) . 4_665 ?
O6 Cu2 O1 87.66(10) . . ?
O6 Cu2 O2 169.43(9) . . ?
O1 Cu2 O2 95.20(9) . . ?
O6 Cu2 O2 92.81(9) . 3_557 ?
O1 Cu2 O2 175.82(9) . 3_557 ?
O2 Cu2 O2 83.60(9) . 3_557 ?
O6 Cu2 O7 105.12(12) . . ?
O1 Cu2 O7 93.77(10) . . ?
O2 Cu2 O7 84.88(11) . . ?
O2 Cu2 O7 90.11(9) 3_557 . ?
O6 Cu2 Cu2 133.65(7) . 3_557 ?
O1 Cu2 Cu2 137.03(7) . 3_557 ?
O2 Cu2 Cu2 41.97(6) . 3_557 ?
O2 Cu2 Cu2 41.64(6) 3_557 3_557 ?
O7 Cu2 Cu2 86.66(9) . 3_557 ?
O5 S3 O7 113.47(18) . 4_666 ?
O5 S3 O8 113.87(17) . . ?
O7 S3 O8 110.38(17) 4_666 . ?
O5 S3 C1 108.77(15) . . ?
O7 S3 C1 102.93(15) 4_666 . ?
O8 S3 C1 106.59(14) . . ?
C5 O1 Cu2 124.26(19) . . ?
Cu1 O2 Cu2 114.00(10) . . ?
Cu1 O2 Cu2 119.30(10) . 3_557 ?
Cu2 O2 Cu2 96.40(8) . 3_557 ?
C8 O3 Cu1 132.5(2) . . ?
C5 O4 Cu1 137.6(2) . . ?
C8 O6 Cu2 127.2(2) 3_557 . ?
S3 O7 Cu2 138.99(16) 4_565 . ?
S3 O8 Cu1 133.43(16) . 4_566 ?
C7 C1 C6 121.6(3) . . ?
C7 C1 S3 120.3(2) . . ?
C6 C1 S3 118.0(2) . . ?
C3 C2 C7 119.3(3) . . ?
C3 C2 C8 118.6(3) . 2_556 ?
C7 C2 C8 122.1(3) . 2_556 ?
C4 C3 C2 121.0(3) . . ?
C6 C4 C3 119.8(3) . . ?
C6 C4 C5 122.2(2) . . ?
C3 C4 C5 118.0(2) . . ?
O4 C5 O1 126.8(3) . . ?
O4 C5 C4 115.0(2) . . ?
O1 C5 C4 118.2(2) . . ?
C4 C6 C1 119.0(2) . . ?
C1 C7 C2 119.4(3) . . ?
O3 C8 O6 126.4(3) . 3_557 ?
O3 C8 C2 117.5(3) . 2_546 ?
O6 C8 C2 116.1(3) 3_557 2_546 ?

loop_
_geom_bond_atom_site_label_1
_geom_bond_atom_site_label_2
_geom_bond_distance
_geom_bond_site_symmetry_2
_geom_bond_publ_flag
Cu1 O4 1.923(2) . ?
Cu1 O3 1.935(2) . ?
Cu1 O9W 1.963(2) . ?
Cu1 O2 1.966(2) . ?
Cu1 O8 2.403(3) 4_665 ?
Cu2 O6 1.918(2) . ?
Cu2 O1 1.944(2) . ?
Cu2 O2 1.969(2) . ?
Cu2 O2 1.982(2) 3_557 ?
Cu2 O7 2.230(3) . ?
Cu2 Cu2 2.9456(13) 3_557 ?
S3 O5 1.444(3) . ?
S3 O7 1.456(3) 4_666 ?
S3 O8 1.461(3) . ?
S3 C1 1.766(3) . ?
O1 C5 1.267(3) . ?
O2 Cu2 1.982(2) 3_557 ?
O3 C8 1.263(4) . ?
O4 C5 1.258(3) . ?
O6 C8 1.274(4) 3_557 ?
O7 S3 1.456(3) 4_565 ?
O8 Cu1 2.403(3) 4_566 ?
C1 C7 1.386(4) . ?
C1 C6 1.397(4) . ?
C2 C3 1.396(4) . ?
C2 C7 1.397(4) . ?
C2 C8 1.492(4) 2_556 ?
C3 C4 1.394(4) . ?
C4 C6 1.391(4) . ?
C4 C5 1.497(4) . ?
C8 O6 1.274(4) 3_557 ?
C8 C2 1.492(4) 2_546 ?
